data_7204773
loop_
_publ_author_name
'Smith, Caroline E.'
'Smith, Philip S.'
'Thomas, Rhodri Ll.'
'Robins, Edward G.'
'Collings, Jonathan C.'
'Dai, Chaoyang'
'Scott, Andrew J.'
'Borwick, Simon'
'Batsanov, Andrei S.'
'Watt, Stephen W.'
'Clark, Stewart J.'
'Viney, Christopher'
'Howard, Judith A. K.'
'Clegg, William'
'Marder, Todd B.'

_publ_section_title
;
 Arene-perfluoroarene interactions in crystal engineering: structural
 preferences in polyfluorinated tolans
;
_journal_coden_ASTM JMACEP
_journal_issue 3
_journal_name_full 'Journal of Materials Chemistry'
_journal_page_first 413
_journal_page_last 420
_journal_paper_doi 10.1039/b314094f
_journal_volume 14
_journal_year 2004
_chemical_formula_moiety 'C17 H12 F4 O'
_chemical_formula_sum 'C17 H12 F4 O'
_chemical_formula_weight 308.27
_chemical_melting_point 337.6(3)
_chemical_name_systematic
;
1-(4-iso-propoxytetrafluorophenyl)-2-phenylacetylene
;
_space_group_IT_number 14
_symmetry_cell_setting monoclinic
_symmetry_space_group_name_Hall '-P 2ybc'
_symmetry_space_group_name_H-M 'P 1 21/c 1'
_atom_sites_solution_hydrogens difmap
_atom_sites_solution_primary direct
_atom_sites_solution_secondary difmap
_audit_creation_method SHELXL-97
_cell_angle_alpha 90.00
_cell_angle_beta 97.35(2)
_cell_angle_gamma 90.00
_cell_formula_units_Z 4
_cell_length_a 6.1278(15)
_cell_length_b 15.444(4)
_cell_length_c 15.382(3)
_cell_measurement_reflns_used 24
_cell_measurement_temperature 150(2)
_cell_measurement_theta_max 27.2
_cell_measurement_theta_min 22.3
_cell_volume 1443.8(6)
_computing_cell_refinement MSC/AFC
_computing_data_collection MSC/AFC
_computing_data_reduction TEXSAN
_computing_molecular_graphics SHELXTL
_computing_publication_material SHELXTL
_computing_structure_refinement 'SHELXL-93 (Sheldrick, 1993)'
_computing_structure_solution 'SHELXS-86 (Sheldrick, 1990)'
_diffrn_ambient_temperature 150(2)
_diffrn_measured_fraction_theta_full 0.953
_diffrn_measured_fraction_theta_max 0.953
_diffrn_measurement_device 'Rigaku AFC6S 4-circle diffractometer'
_diffrn_measurement_method '2\q/\w scans'
_diffrn_radiation_monochromator graphite
_diffrn_radiation_source 'fine-focus sealed tube'
_diffrn_radiation_type CuK\a
_diffrn_radiation_wavelength 1.54178
_diffrn_reflns_av_R_equivalents 0.0137
_diffrn_reflns_av_sigmaI/netI 0.0270
_diffrn_reflns_limit_h_max 7
_diffrn_reflns_limit_h_min -1
_diffrn_reflns_limit_k_max 19
_diffrn_reflns_limit_k_min -1
_diffrn_reflns_limit_l_max 19
_diffrn_reflns_limit_l_min -19
_diffrn_reflns_number 3919
_diffrn_reflns_theta_full 75.07
_diffrn_reflns_theta_max 75.07
_diffrn_reflns_theta_min 4.07
_diffrn_standards_decay_% 0.8
_diffrn_standards_interval_count 147
_diffrn_standards_number 3
_exptl_absorpt_coefficient_mu 1.062
_exptl_absorpt_correction_T_max 1.0000
_exptl_absorpt_correction_T_min 0.8899
_exptl_absorpt_correction_type multi-scan
_exptl_absorpt_process_details 'T_max,min from 108 \y-scans of 3 reflections'
_exptl_crystal_colour Colorless
_exptl_crystal_density_diffrn 1.418
_exptl_crystal_description Prism
_exptl_crystal_F_000 632
_exptl_crystal_size_max 0.5
_exptl_crystal_size_mid 0.15
_exptl_crystal_size_min 0.1
_refine_diff_density_max 0.259
_refine_diff_density_min -0.410
_refine_diff_density_rms 0.064
_refine_ls_extinction_method none
_refine_ls_goodness_of_fit_ref 1.074
_refine_ls_hydrogen_treatment refall
_refine_ls_matrix_type full
_refine_ls_number_parameters 247
_refine_ls_number_reflns 2840
_refine_ls_number_restraints 0
_refine_ls_restrained_S_all 1.074
_refine_ls_R_factor_all 0.0503
_refine_ls_R_factor_gt 0.0415
_refine_ls_shift/su_max 0.000
_refine_ls_shift/su_mean 0.000
_refine_ls_structure_factor_coef Fsqd
_refine_ls_weighting_details 'calc w=1/[\s^2^(Fo^2^)+(0.0755P)^2^+0.3384P] where P=(Fo^2^+2Fc^2^)/3'
_refine_ls_weighting_scheme calc
_refine_ls_wR_factor_gt 0.1219
_refine_ls_wR_factor_ref 0.1303
_reflns_number_gt 2399
_reflns_number_total 2840
_reflns_observed_criterion I>2\s(I)
_cod_data_source_file b314094f.txt
_cod_data_source_block 4d
_cod_depositor_comments
;
The following automatic conversions were performed:
'_symmetry_cell_setting' value 'Monoclinic' changed to 'monoclinic'
according to '/home/adriana/struct/CIF-dictionaries/cif_core.dic'
dictionary named 'cif_core.dic' version 2.4.1 from 2010-06-29.

Automatic conversion script
Id: cif_fix_enum 1555 2011-01-17 13:19:09Z saulius 

The following automatic conversions were performed:

'_chemical_melting_point' value '64.2--64.7\% C' was changed to
'337.6(3)' - it was converted from degrees Celsius(C) to Kelvins(K),
the average value was taken and precision was estimated.

Automatic conversion script
Id: cif_fix_values 1569 2011-02-09 13:29:24Z adriana 
;
_cod_original_sg_symbol_H-M P2(1)/c
_cod_database_code 7204773

loop_
_symmetry_equiv_pos_as_xyz
'x, y, z'
'-x, y+1/2, -z+1/2'
'-x, -y, -z'
'x, -y-1/2, z-1/2'

loop_
_atom_site_label
_atom_site_type_symbol
_atom_site_fract_x
_atom_site_fract_y
_atom_site_fract_z
_atom_site_U_iso_or_equiv
_atom_site_adp_type
_atom_site_occupancy
_atom_site_symmetry_multiplicity
_atom_site_calc_flag
_atom_site_refinement_flags
_atom_site_disorder_assembly
_atom_site_disorder_group
O O 0.7552(2) 0.88336(7) 0.05455(7) 0.0311(3) Uani 1 1 d . . .
F2 F 1.05649(17) 0.77312(6) 0.14480(7) 0.0369(3) Uani 1 1 d . . .
F3 F 0.95817(18) 0.60649(6) 0.17042(7) 0.0391(3) Uani 1 1 d . . .
F5 F 0.24391(17) 0.65202(7) 0.02159(7) 0.0372(3) Uani 1 1 d . . .
F6 F 0.34306(17) 0.81796(6) -0.00402(7) 0.0361(3) Uani 1 1 d . . .
C1 C 0.7020(3) 0.79977(10) 0.07013(10) 0.0280(4) Uani 1 1 d . . .
C2 C 0.8553(3) 0.74347(11) 0.11393(10) 0.0286(3) Uani 1 1 d . . .
C3 C 0.8044(3) 0.65791(10) 0.12690(10) 0.0292(4) Uani 1 1 d . . .
C4 C 0.5968(3) 0.62407(10) 0.09739(10) 0.0285(4) Uani 1 1 d . . .
C5 C 0.4454(3) 0.68087(10) 0.05253(10) 0.0283(3) Uani 1 1 d . . .
C6 C 0.4958(3) 0.76658(10) 0.03935(10) 0.0287(4) Uani 1 1 d . . .
C7 C 0.5395(3) 0.53639(11) 0.11374(11) 0.0312(4) Uani 1 1 d . . .
C8 C 0.4871(3) 0.46392(11) 0.12828(10) 0.0310(4) Uani 1 1 d . . .
C9 C 0.4257(3) 0.37635(10) 0.14483(10) 0.0284(3) Uani 1 1 d . . .
C10 C 0.5815(3) 0.31882(11) 0.18636(11) 0.0312(4) Uani 1 1 d . . .
H10 H 0.724(4) 0.3388(13) 0.2046(14) 0.032(5) Uiso 1 1 d . . .
C11 C 0.5237(3) 0.23341(11) 0.20017(12) 0.0340(4) Uani 1 1 d . . .
H11 H 0.637(4) 0.1939(15) 0.2300(16) 0.046(6) Uiso 1 1 d . . .
C12 C 0.3115(3) 0.20517(11) 0.17232(11) 0.0339(4) Uani 1 1 d . . .
H12 H 0.277(4) 0.1455(14) 0.1824(14) 0.038(5) Uiso 1 1 d . . .
C13 C 0.1549(3) 0.26194(12) 0.13187(12) 0.0354(4) Uani 1 1 d . . .
H13 H 0.000(4) 0.2425(15) 0.1111(15) 0.045(6) Uiso 1 1 d . . .
C14 C 0.2108(3) 0.34755(11) 0.11838(11) 0.0335(4) Uani 1 1 d . . .
H14 H 0.105(4) 0.3877(13) 0.0924(14) 0.037(5) Uiso 1 1 d . . .
C15 C 0.7598(3) 0.94103(10) 0.13113(11) 0.0324(4) Uani 1 1 d . . .
H15 H 0.819(4) 0.9082(14) 0.1843(15) 0.043(6) Uiso 1 1 d . . .
C16 C 0.5292(4) 0.97148(13) 0.13802(13) 0.0402(4) Uani 1 1 d . . .
H161 H 0.426(5) 0.9219(18) 0.1465(18) 0.064(7) Uiso 1 1 d . . .
H162 H 0.535(4) 1.0084(15) 0.1892(16) 0.046(6) Uiso 1 1 d . . .
H163 H 0.469(4) 1.0069(15) 0.0849(16) 0.046(6) Uiso 1 1 d . . .
C17 C 0.9131(4) 1.01404(14) 0.11539(17) 0.0493(5) Uani 1 1 d . . .
H171 H 0.927(5) 1.0538(18) 0.1654(19) 0.070(8) Uiso 1 1 d . . .
H172 H 0.864(5) 1.0440(17) 0.0572(19) 0.063(8) Uiso 1 1 d . . .
H173 H 1.062(5) 0.9898(18) 0.1192(18) 0.060(7) Uiso 1 1 d . . .

loop_
_atom_site_aniso_label
_atom_site_aniso_U_11
_atom_site_aniso_U_22
_atom_site_aniso_U_33
_atom_site_aniso_U_23
_atom_site_aniso_U_13
_atom_site_aniso_U_12
O 0.0435(7) 0.0236(5) 0.0268(5) -0.0004(4) 0.0063(5) -0.0021(5)
F2 0.0299(6) 0.0360(5) 0.0431(6) -0.0023(4) -0.0017(4) -0.0015(4)
F3 0.0402(6) 0.0344(5) 0.0403(5) 0.0065(4) -0.0038(4) 0.0104(4)
F5 0.0321(6) 0.0356(5) 0.0426(6) -0.0031(4) 0.0001(4) -0.0033(4)
F6 0.0351(6) 0.0309(5) 0.0393(5) 0.0033(4) -0.0063(4) 0.0079(4)
C1 0.0372(10) 0.0235(7) 0.0240(7) -0.0002(6) 0.0074(6) 0.0009(6)
C2 0.0293(9) 0.0294(8) 0.0270(7) -0.0031(6) 0.0034(6) -0.0007(6)
C3 0.0340(9) 0.0288(7) 0.0247(7) 0.0018(6) 0.0033(6) 0.0066(6)
C4 0.0381(10) 0.0248(7) 0.0236(7) -0.0012(6) 0.0073(6) 0.0012(6)
C5 0.0276(9) 0.0293(8) 0.0277(7) -0.0034(6) 0.0030(6) -0.0021(6)
C6 0.0330(9) 0.0268(7) 0.0260(7) 0.0011(6) 0.0026(6) 0.0068(6)
C7 0.0391(10) 0.0277(8) 0.0271(7) 0.0007(6) 0.0053(7) 0.0020(7)
C8 0.0369(10) 0.0299(8) 0.0260(7) -0.0001(6) 0.0034(6) 0.0022(7)
C9 0.0358(9) 0.0268(7) 0.0232(7) -0.0014(6) 0.0055(6) -0.0006(6)
C10 0.0317(10) 0.0304(8) 0.0313(8) 0.0000(6) 0.0036(7) -0.0020(7)
C11 0.0382(10) 0.0293(8) 0.0339(8) 0.0026(6) 0.0029(7) 0.0021(7)
C12 0.0410(10) 0.0275(8) 0.0339(8) -0.0012(6) 0.0070(7) -0.0066(7)
C13 0.0314(10) 0.0389(9) 0.0361(9) -0.0050(7) 0.0048(7) -0.0069(7)
C14 0.0350(10) 0.0338(8) 0.0314(8) -0.0007(7) 0.0033(7) 0.0038(7)
C15 0.0414(10) 0.0266(7) 0.0273(8) -0.0030(6) -0.0025(7) 0.0019(7)
C16 0.0473(12) 0.0383(9) 0.0364(9) 0.0002(8) 0.0109(8) 0.0080(8)
C17 0.0448(13) 0.0384(10) 0.0627(14) -0.0110(10) -0.0009(10) -0.0092(9)

loop_
_atom_type_symbol
_atom_type_description
_atom_type_scat_dispersion_real
_atom_type_scat_dispersion_imag
_atom_type_scat_source
C C 0.0181 0.0091 'International Tables Vol C Tables 4.2.6.8 and 6.1.1.4'
H H 0.0000 0.0000 'International Tables Vol C Tables 4.2.6.8 and 6.1.1.4'
O O 0.0492 0.0322 'International Tables Vol C Tables 4.2.6.8 and 6.1.1.4'
F F 0.0727 0.0534 'International Tables Vol C Tables 4.2.6.8 and 6.1.1.4'

loop_
_geom_angle_atom_site_label_1
_geom_angle_atom_site_label_2
_geom_angle_atom_site_label_3
_geom_angle
_geom_angle_site_symmetry_1
_geom_angle_site_symmetry_3
_geom_angle_publ_flag
C1 O C15 114.40(12) . . ?
O C1 C6 121.23(15) . . ?
O C1 C2 121.12(16) . . ?
C6 C1 C2 117.59(15) . . ?
F2 C2 C3 119.34(15) . . ?
F2 C2 C1 119.41(15) . . ?
C3 C2 C1 121.26(16) . . ?
F3 C3 C2 118.80(15) . . ?
F3 C3 C4 119.49(14) . . ?
C2 C3 C4 121.70(15) . . ?
C5 C4 C3 116.52(14) . . ?
C5 C4 C7 121.35(16) . . ?
C3 C4 C7 122.11(15) . . ?
F5 C5 C6 118.68(15) . . ?
F5 C5 C4 119.41(14) . . ?
C6 C5 C4 121.92(16) . . ?
F6 C6 C5 119.09(15) . . ?
F6 C6 C1 119.91(14) . . ?
C5 C6 C1 121.00(15) . . ?
C8 C7 C4 178.34(19) . . ?
C7 C8 C9 179.23(18) . . ?
C10 C9 C14 119.55(15) . . ?
C10 C9 C8 120.03(16) . . ?
C14 C9 C8 120.41(16) . . ?
C11 C10 C9 120.04(17) . . ?
C11 C10 H10 121.0(13) . . ?
C9 C10 H10 119.0(13) . . ?
C12 C11 C10 119.94(17) . . ?
C12 C11 H11 121.4(14) . . ?
C10 C11 H11 118.6(14) . . ?
C11 C12 C13 120.49(16) . . ?
C11 C12 H12 117.8(14) . . ?
C13 C12 H12 121.7(14) . . ?
C12 C13 C14 119.97(17) . . ?
C12 C13 H13 121.6(13) . . ?
C14 C13 H13 118.5(13) . . ?
C13 C14 C9 120.00(16) . . ?
C13 C14 H14 121.1(13) . . ?
C9 C14 H14 118.8(13) . . ?
O C15 C16 108.82(14) . . ?
O C15 C17 105.81(15) . . ?
C16 C15 C17 112.80(16) . . ?
O C15 H15 108.5(13) . . ?
C16 C15 H15 110.4(13) . . ?
C17 C15 H15 110.3(13) . . ?
C15 C16 H161 112.4(16) . . ?
C15 C16 H162 107.5(14) . . ?
H161 C16 H162 108(2) . . ?
C15 C16 H163 111.0(14) . . ?
H161 C16 H163 110(2) . . ?
H162 C16 H163 108.1(18) . . ?
C15 C17 H171 109.7(17) . . ?
C15 C17 H172 111.0(16) . . ?
H171 C17 H172 113(2) . . ?
C15 C17 H173 107.3(16) . . ?
H171 C17 H173 102(2) . . ?
H172 C17 H173 113(2) . . ?

loop_
_geom_bond_atom_site_label_1
_geom_bond_atom_site_label_2
_geom_bond_distance
_geom_bond_site_symmetry_2
_geom_bond_publ_flag
O C1 1.3603(19) . ?
O C15 1.4741(19) . ?
F2 C2 1.344(2) . ?
F3 C3 1.3435(19) . ?
F5 C5 1.3411(19) . ?
F6 C6 1.3384(18) . ?
C1 C6 1.389(2) . ?
C1 C2 1.390(2) . ?
C2 C3 1.378(2) . ?
C3 C4 1.396(2) . ?
C4 C5 1.394(2) . ?
C4 C7 1.429(2) . ?
C5 C6 1.380(2) . ?
C7 C8 1.193(2) . ?
C8 C9 1.435(2) . ?
C9 C10 1.398(2) . ?
C9 C14 1.400(3) . ?
C10 C11 1.389(2) . ?
C10 H10 0.93(2) . ?
C11 C12 1.387(3) . ?
C11 H11 0.99(2) . ?
C12 C13 1.387(3) . ?
C12 H12 0.96(2) . ?
C13 C14 1.388(3) . ?
C13 H13 1.01(2) . ?
C14 H14 0.95(2) . ?
C15 C16 1.506(3) . ?
C15 C17 1.507(3) . ?
C15 H15 0.99(2) . ?
C16 H161 1.01(3) . ?
C16 H162 0.97(2) . ?
C16 H163 1.01(2) . ?
C17 H171 0.98(3) . ?
C17 H172 1.02(3) . ?
C17 H173 0.98(3) . ?

loop_
_geom_torsion_atom_site_label_1
_geom_torsion_atom_site_label_2
_geom_torsion_atom_site_label_3
_geom_torsion_atom_site_label_4
_geom_torsion
_geom_torsion_site_symmetry_1
_geom_torsion_site_symmetry_2
_geom_torsion_site_symmetry_3
_geom_torsion_site_symmetry_4
_geom_torsion_publ_flag
C2 C1 O C15 -77.75(19) . . . . ?

loop_
_cod_related_entry_id
_cod_related_entry_database
_cod_related_entry_code
1 ChemSpider 4415025
